data_4072149
loop_
_publ_author_name
'Kopf, Henning'
'Holzberger, Bastian'
'Pietraszuk, Cezary'
'H\"ubner, Eike'
'Burzlaff, Nicolai'

_publ_section_title
;
 Neutral Ruthenium Carbene Complexes bearing N,N,O Heteroscorpionate
 Ligands: Syntheses and Activity in Metathesis Reactions
;
_journal_issue 22
_journal_name_full Organometallics
_journal_page_first 5894
_journal_paper_doi 10.1021/om8006129
_journal_volume 27
_journal_year 2008
_chemical_formula_moiety 'C37 H36 Cl N4 O2 P Ru, 2(C H2 Cl2)'
_chemical_formula_sum 'C39 H40 Cl5 N4 O2 P Ru'
_chemical_formula_weight 906.04
_chemical_name_systematic
;
 ?
;
_space_group_IT_number 14
_symmetry_cell_setting monoclinic
_symmetry_space_group_name_Hall '-P 2yn'
_symmetry_space_group_name_H-M 'P 1 21/n 1'
_atom_sites_solution_hydrogens geom
_atom_sites_solution_primary direct
_atom_sites_solution_secondary difmap
_audit_creation_date 2008-05-19T21:04:45-00:00
_audit_creation_method 'WinGX routine CIF_UPDATE'
_cell_angle_alpha 90
_cell_angle_beta 115.07(3)
_cell_angle_gamma 90
_cell_formula_units_Z 4
_cell_length_a 14.278(3)
_cell_length_b 18.997(4)
_cell_length_c 16.217(3)
_cell_measurement_reflns_used 47225
_cell_measurement_temperature 100(2)
_cell_measurement_theta_max 24.13
_cell_measurement_theta_min 1.66
_cell_volume 3984.3(17)
_computing_cell_refinement 'STOE X-AREA'
_computing_data_collection 'STOE X-AREA'
_computing_data_reduction 'STOE X-RED'
_computing_structure_refinement 'SHELXL-97 (Sheldrick, 1997)'
_diffrn_ambient_temperature 100(2)
_diffrn_detector 'image plate (34 cm diameter)'
_diffrn_detector_area_resol_mean 6.67
_diffrn_measured_fraction_theta_full 0.982
_diffrn_measured_fraction_theta_max 0.982
_diffrn_measurement_device '2-circle goniometer'
_diffrn_measurement_device_type 'STOE IPDS 2T'
_diffrn_measurement_method 'rotation method'
_diffrn_radiation_monochromator graphite
_diffrn_radiation_type MoK\a
_diffrn_radiation_wavelength 0.71073
_diffrn_reflns_av_R_equivalents 0
_diffrn_reflns_av_unetI/netI 0.0632
_diffrn_reflns_limit_h_max 14
_diffrn_reflns_limit_h_min -16
_diffrn_reflns_limit_k_max 21
_diffrn_reflns_limit_k_min 0
_diffrn_reflns_limit_l_max 18
_diffrn_reflns_limit_l_min 0
_diffrn_reflns_number 40591
_diffrn_reflns_theta_full 23.69
_diffrn_reflns_theta_max 23.69
_diffrn_reflns_theta_min 3.33
_diffrn_source 'sealed X-ray tube, 12 x 0.4 mm long-fine focus'
_exptl_absorpt_coefficient_mu 0.809
_exptl_absorpt_correction_type none
_exptl_crystal_colour green
_exptl_crystal_density_diffrn 1.51
_exptl_crystal_density_method 'not measured'
_exptl_crystal_description plate
_exptl_crystal_F_000 1848
_exptl_crystal_size_max 0.5
_exptl_crystal_size_mid 0.367
_exptl_crystal_size_min 0.2
_refine_diff_density_max 1.322
_refine_diff_density_min -1.571
_refine_diff_density_rms 0.121
_refine_ls_extinction_method none
_refine_ls_goodness_of_fit_ref 0.923
_refine_ls_hydrogen_treatment constr
_refine_ls_matrix_type full
_refine_ls_number_parameters 469
_refine_ls_number_reflns 5923
_refine_ls_number_restraints 0
_refine_ls_restrained_S_all 0.923
_refine_ls_R_factor_all 0.0657
_refine_ls_R_factor_gt 0.0484
_refine_ls_shift/su_max 0.001
_refine_ls_shift/su_mean 0
_refine_ls_structure_factor_coef Fsqd
_refine_ls_weighting_details 'calc w=1/[\s^2^(Fo^2^)+(0.0847P)^2^+0.0000P] where P=(Fo^2^+2Fc^2^)/3'
_refine_ls_weighting_scheme calc
_refine_ls_wR_factor_gt 0.122
_refine_ls_wR_factor_ref 0.1256
_reflns_number_gt 4258
_reflns_number_total 5923
_reflns_threshold_expression >2sigma(I)
_cod_data_source_file om8006129_si_001.cif
_cod_data_source_block compound9a
_cod_original_sg_symbol_H-M 'P 21/n'
_cod_database_code 4072149

loop_
_symmetry_equiv_pos_as_xyz
'x, y, z'
'-x+1/2, y+1/2, -z+1/2'
'-x, -y, -z'
'x-1/2, -y-1/2, z-1/2'

loop_
_atom_site_label
_atom_site_type_symbol
_atom_site_fract_x
_atom_site_fract_y
_atom_site_fract_z
_atom_site_U_iso_or_equiv
_atom_site_adp_type
_atom_site_occupancy
_atom_site_symmetry_multiplicity
_atom_site_calc_flag
_atom_site_refinement_flags
C1 C 0.5171(4) 0.8719(3) 0.9425(4) 0.0151(11) Uani 1 1 d .
H1 H 0.4752 0.8625 0.9775 0.018 Uiso 1 1 calc R
C2 C 0.4733(4) 0.9385(3) 0.8850(3) 0.0149(12) Uani 1 1 d .
C11 C 0.3854(6) 0.7395(4) 0.9254(5) 0.0421(18) Uani 1 1 d .
H11A H 0.4209 0.7463 0.9915 0.063 Uiso 1 1 calc R
H11B H 0.3555 0.6921 0.9123 0.063 Uiso 1 1 calc R
H11C H 0.3302 0.7745 0.8992 0.063 Uiso 1 1 calc R
C12 C 0.4611(4) 0.7481(3) 0.8845(4) 0.0241(13) Uani 1 1 d .
C13 C 0.4919(4) 0.7029(3) 0.8349(4) 0.0235(13) Uani 1 1 d .
H13 H 0.4715 0.6552 0.8212 0.028 Uiso 1 1 calc R
C14 C 0.5595(4) 0.7403(3) 0.8079(4) 0.0171(12) Uani 1 1 d .
C15 C 0.6095(4) 0.7138(3) 0.7493(4) 0.0236(13) Uani 1 1 d .
H15A H 0.5581 0.7119 0.6858 0.035 Uiso 1 1 calc R
H15B H 0.6375 0.6666 0.7694 0.035 Uiso 1 1 calc R
H15C H 0.6658 0.7456 0.7544 0.035 Uiso 1 1 calc R
C21 C 0.6035(5) 0.8556(4) 1.1508(4) 0.0293(15) Uani 1 1 d .
H21A H 0.5536 0.8931 1.1439 0.044 Uiso 1 1 calc R
H21B H 0.65 0.8499 1.2154 0.044 Uiso 1 1 calc R
H21C H 0.5665 0.8113 1.1272 0.044 Uiso 1 1 calc R
C22 C 0.6651(4) 0.8744(3) 1.0990(4) 0.0211(13) Uani 1 1 d .
C23 C 0.7688(4) 0.8889(3) 1.1284(4) 0.0249(14) Uani 1 1 d .
H23 H 0.8195 0.888 1.1897 0.03 Uiso 1 1 calc R
C24 C 0.7857(4) 0.9052(3) 1.0517(4) 0.0209(12) Uani 1 1 d .
C25 C 0.8846(4) 0.9243(3) 1.0477(4) 0.0282(15) Uani 1 1 d .
H25A H 0.8746 0.9253 0.9841 0.042 Uiso 1 1 calc R
H25B H 0.9376 0.8894 1.0814 0.042 Uiso 1 1 calc R
H25C H 0.9069 0.9709 1.075 0.042 Uiso 1 1 calc R
C31 C 0.5801(4) 0.8931(3) 0.6939(4) 0.0210(13) Uani 1 1 d .
H31 H 0.6203 0.9135 0.666 0.025 Uiso 1 1 calc R
C32 C 0.4841(4) 0.8578(3) 0.6307(4) 0.0180(12) Uani 1 1 d .
C33 C 0.4774(4) 0.8363(3) 0.5456(4) 0.0203(13) Uani 1 1 d .
H33 H 0.5302 0.8491 0.5275 0.024 Uiso 1 1 calc R
C34 C 0.3932(4) 0.7958(3) 0.4871(4) 0.0256(14) Uani 1 1 d .
H34 H 0.3897 0.7804 0.4301 0.031 Uiso 1 1 calc R
C35 C 0.3156(4) 0.7788(3) 0.5129(4) 0.0237(13) Uani 1 1 d .
H35 H 0.2592 0.7507 0.4739 0.028 Uiso 1 1 calc R
C36 C 0.3190(4) 0.8019(3) 0.5945(4) 0.0222(13) Uani 1 1 d .
H36 H 0.2639 0.7909 0.6105 0.027 Uiso 1 1 calc R
C37 C 0.4033(4) 0.8417(3) 0.6544(4) 0.0186(12) Uani 1 1 d .
H37 H 0.4053 0.8575 0.7107 0.022 Uiso 1 1 calc R
C40 C 0.7673(4) 1.0194(3) 0.7355(4) 0.0186(12) Uani 1 1 d .
C41 C 0.7251(4) 1.0434(3) 0.6457(4) 0.0223(13) Uani 1 1 d .
H41 H 0.6551 1.0586 0.6183 0.027 Uiso 1 1 calc R
C42 C 0.7835(5) 1.0454(3) 0.5953(4) 0.0263(14) Uani 1 1 d .
H42 H 0.7532 1.061 0.5339 0.032 Uiso 1 1 calc R
C43 C 0.8858(5) 1.0247(3) 0.6353(4) 0.0312(15) Uani 1 1 d .
H43 H 0.9265 1.0266 0.6017 0.037 Uiso 1 1 calc R
C44 C 0.9294(5) 1.0009(3) 0.7254(4) 0.0287(15) Uani 1 1 d .
H44 H 1 0.9872 0.7529 0.034 Uiso 1 1 calc R
C45 C 0.8714(4) 0.9971(3) 0.7749(4) 0.0224(13) Uani 1 1 d .
H45 H 0.9013 0.9794 0.8354 0.027 Uiso 1 1 calc R
C50 C 0.7613(4) 1.0631(3) 0.9072(4) 0.0166(12) Uani 1 1 d .
C51 C 0.7183(4) 1.0652(3) 0.9701(4) 0.0196(12) Uani 1 1 d .
H51 H 0.6532 1.0437 0.9555 0.024 Uiso 1 1 calc R
C52 C 0.7694(4) 1.0982(3) 1.0536(4) 0.0205(12) Uani 1 1 d .
H52 H 0.739 1.0994 1.0956 0.025 Uiso 1 1 calc R
C53 C 0.8648(4) 1.1296(3) 1.0758(4) 0.0215(13) Uani 1 1 d .
H53 H 0.9012 1.1506 1.1339 0.026 Uiso 1 1 calc R
C54 C 0.9069(4) 1.1304(3) 1.0132(4) 0.0219(13) Uani 1 1 d .
H54 H 0.971 1.1533 1.0275 0.026 Uiso 1 1 calc R
C55 C 0.8555(4) 1.0975(3) 0.9291(4) 0.0228(13) Uani 1 1 d .
H55 H 0.8847 1.0984 0.8862 0.027 Uiso 1 1 calc R
C60 C 0.5837(4) 1.0769(3) 0.7373(4) 0.0173(12) Uani 1 1 d .
C61 C 0.4871(4) 1.0531(3) 0.6747(4) 0.0240(13) Uani 1 1 d .
H61 H 0.4734 1.004 0.6659 0.029 Uiso 1 1 calc R
C62 C 0.4106(5) 1.1020(4) 0.6250(4) 0.0296(15) Uani 1 1 d .
H62 H 0.345 1.086 0.5821 0.036 Uiso 1 1 calc R
C63 C 0.4292(5) 1.1722(4) 0.6374(4) 0.0307(16) Uani 1 1 d .
H63 H 0.3762 1.2048 0.6041 0.037 Uiso 1 1 calc R
C64 C 0.5261(5) 1.1967(4) 0.6989(5) 0.0357(16) Uani 1 1 d .
H64 H 0.5393 1.2458 0.7069 0.043 Uiso 1 1 calc R
C65 C 0.6033(5) 1.1486(3) 0.7483(4) 0.0293(14) Uani 1 1 d .
H65 H 0.6695 1.165 0.7897 0.035 Uiso 1 1 calc R
C100 C 0.2447(5) 0.9824(4) 0.6950(5) 0.0453(19) Uani 1 1 d .
H10A H 0.3002 0.973 0.6752 0.054 Uiso 1 1 calc R
H10B H 0.2761 1.0063 0.7548 0.054 Uiso 1 1 calc R
C200 C -0.1774(5) 0.8490(4) 0.6300(5) 0.0392(17) Uani 1 1 d .
H20A H -0.2102 0.8899 0.5905 0.047 Uiso 1 1 calc R
H20B H -0.1772 0.8579 0.6902 0.047 Uiso 1 1 calc R
N11 N 0.6955(3) 0.9020(2) 0.9760(3) 0.0158(10) Uani 1 1 d .
N12 N 0.6234(3) 0.8830(2) 1.0079(3) 0.0147(10) Uani 1 1 d .
N21 N 0.5703(3) 0.8058(2) 0.8399(3) 0.0128(9) Uani 1 1 d .
N22 N 0.5104(3) 0.8101(2) 0.8875(3) 0.0165(10) Uani 1 1 d .
O1 O 0.5075(3) 0.95380(19) 0.8259(2) 0.0180(8) Uani 1 1 d .
O2 O 0.4065(3) 0.9712(2) 0.8978(3) 0.0213(9) Uani 1 1 d .
P1 P 0.68903(10) 1.01442(8) 0.80058(9) 0.0163(3) Uani 1 1 d .
Cl1 Cl 0.79300(9) 0.84869(7) 0.83603(9) 0.0185(3) Uani 1 1 d .
Cl2 Cl 0.19048(16) 0.90214(12) 0.70672(13) 0.0545(5) Uani 1 1 d .
Cl3 Cl 0.15212(13) 1.03820(12) 0.61569(13) 0.0529(5) Uani 1 1 d .
Cl4 Cl -0.04872(14) 0.84094(12) 0.64313(14) 0.0556(5) Uani 1 1 d .
Cl5 Cl -0.25087(13) 0.77248(10) 0.58184(12) 0.0451(5) Uani 1 1 d .
Ru1 Ru 0.63534(3) 0.90402(2) 0.82204(3) 0.01341(14) Uani 1 1 d .

loop_
_atom_site_aniso_label
_atom_site_aniso_U_11
_atom_site_aniso_U_22
_atom_site_aniso_U_33
_atom_site_aniso_U_23
_atom_site_aniso_U_13
_atom_site_aniso_U_12
C1 0.006(2) 0.019(3) 0.022(3) -0.002(2) 0.008(2) -0.001(2)
C2 0.005(2) 0.019(3) 0.017(3) -0.006(2) 0.001(2) -0.006(2)
C11 0.051(4) 0.030(4) 0.064(5) -0.005(4) 0.042(4) -0.013(3)
C12 0.021(3) 0.024(3) 0.025(3) -0.001(3) 0.008(3) -0.006(3)
C13 0.020(3) 0.017(3) 0.028(3) -0.002(3) 0.005(3) -0.004(2)
C14 0.009(2) 0.015(3) 0.020(3) 0.003(2) -0.001(2) 0.002(2)
C15 0.023(3) 0.021(3) 0.023(3) -0.003(3) 0.006(3) 0.000(3)
C21 0.029(3) 0.039(4) 0.020(3) 0.005(3) 0.010(3) 0.004(3)
C22 0.022(3) 0.020(3) 0.020(3) 0.002(2) 0.008(2) 0.008(2)
C23 0.020(3) 0.032(4) 0.013(3) -0.003(3) -0.002(2) 0.010(3)
C24 0.010(3) 0.022(3) 0.023(3) -0.003(3) 0.000(2) 0.003(2)
C25 0.008(3) 0.038(4) 0.030(3) -0.006(3) 0.000(2) -0.001(3)
C31 0.009(3) 0.034(4) 0.021(3) 0.006(3) 0.007(2) 0.003(2)
C32 0.010(3) 0.018(3) 0.017(3) -0.001(2) -0.002(2) 0.001(2)
C33 0.019(3) 0.021(3) 0.015(3) 0.000(2) 0.002(2) 0.001(2)
C34 0.027(3) 0.023(3) 0.015(3) 0.000(3) -0.003(2) 0.003(3)
C35 0.017(3) 0.021(3) 0.024(3) 0.002(3) -0.001(2) -0.002(2)
C36 0.013(3) 0.019(3) 0.027(3) 0.004(3) 0.001(2) 0.001(2)
C37 0.008(3) 0.019(3) 0.020(3) 0.000(2) -0.002(2) 0.004(2)
C40 0.018(3) 0.020(3) 0.019(3) -0.002(2) 0.009(2) -0.003(2)
C41 0.017(3) 0.025(3) 0.024(3) 0.004(3) 0.008(2) -0.001(2)
C42 0.030(3) 0.029(4) 0.024(3) 0.006(3) 0.015(3) 0.002(3)
C43 0.031(4) 0.034(4) 0.040(4) -0.006(3) 0.026(3) -0.011(3)
C44 0.017(3) 0.036(4) 0.035(4) -0.007(3) 0.014(3) -0.005(3)
C45 0.011(3) 0.026(3) 0.028(3) 0.000(3) 0.007(2) 0.000(2)
C50 0.006(3) 0.017(3) 0.022(3) -0.002(2) 0.001(2) -0.001(2)
C51 0.008(3) 0.019(3) 0.029(3) 0.002(3) 0.005(2) 0.002(2)
C52 0.017(3) 0.019(3) 0.026(3) -0.001(3) 0.010(2) 0.003(3)
C53 0.014(3) 0.019(3) 0.025(3) -0.005(2) 0.002(2) -0.003(2)
C54 0.008(3) 0.024(3) 0.029(3) -0.005(3) 0.003(2) -0.003(2)
C55 0.016(3) 0.028(3) 0.027(3) -0.003(3) 0.012(2) -0.006(3)
C60 0.011(3) 0.021(3) 0.018(3) 0.001(2) 0.005(2) 0.001(2)
C61 0.014(3) 0.031(4) 0.026(3) 0.004(3) 0.008(2) -0.002(3)
C62 0.018(3) 0.042(4) 0.029(3) 0.014(3) 0.010(3) 0.010(3)
C63 0.025(3) 0.041(4) 0.029(3) 0.014(3) 0.014(3) 0.019(3)
C64 0.033(4) 0.026(4) 0.046(4) 0.011(3) 0.015(3) 0.008(3)
C65 0.022(3) 0.030(4) 0.031(3) 0.005(3) 0.006(3) 0.001(3)
C100 0.021(3) 0.046(5) 0.052(4) 0.003(4) 0.000(3) 0.016(3)
C200 0.021(3) 0.054(5) 0.037(4) -0.005(3) 0.007(3) -0.002(3)
N11 0.008(2) 0.019(2) 0.019(2) -0.003(2) 0.0039(18) -0.002(2)
N12 0.009(2) 0.019(3) 0.015(2) -0.0014(19) 0.0037(18) -0.0015(18)
N21 0.007(2) 0.014(2) 0.014(2) 0.0012(19) 0.0015(17) 0.0000(18)
N22 0.009(2) 0.016(3) 0.023(2) 0.000(2) 0.0051(19) -0.0031(19)
O1 0.0087(17) 0.020(2) 0.026(2) 0.0029(17) 0.0075(16) 0.0038(16)
O2 0.0093(18) 0.027(2) 0.029(2) 0.0028(18) 0.0095(17) 0.0073(17)
P1 0.0072(6) 0.0201(8) 0.0189(7) 0.0001(6) 0.0030(6) -0.0018(6)
Cl1 0.0066(6) 0.0237(8) 0.0228(7) 0.0010(6) 0.0038(5) 0.0036(5)
Cl2 0.0577(12) 0.0632(13) 0.0498(11) -0.0110(10) 0.0298(10) -0.0136(11)
Cl3 0.0268(9) 0.0701(14) 0.0492(11) 0.0066(10) 0.0039(8) 0.0232(9)
Cl4 0.0329(9) 0.0660(14) 0.0676(13) -0.0215(11) 0.0211(9) -0.0089(9)
Cl5 0.0316(9) 0.0451(11) 0.0449(10) -0.0032(8) 0.0030(8) -0.0041(8)
Ru1 0.0052(2) 0.0156(2) 0.0184(2) 0.0019(2) 0.00399(16) 0.00097(18)

loop_
_atom_type_symbol
_atom_type_description
_atom_type_scat_dispersion_real
_atom_type_scat_dispersion_imag
_atom_type_scat_source
C C 0.0033 0.0016 'International Tables Vol C Tables 4.2.6.8 and 6.1.1.4'
H H 0 0 'International Tables Vol C Tables 4.2.6.8 and 6.1.1.4'
N N 0.0061 0.0033 'International Tables Vol C Tables 4.2.6.8 and 6.1.1.4'
O O 0.0106 0.006 'International Tables Vol C Tables 4.2.6.8 and 6.1.1.4'
P P 0.1023 0.0942 'International Tables Vol C Tables 4.2.6.8 and 6.1.1.4'
Cl Cl 0.1484 0.1585 'International Tables Vol C Tables 4.2.6.8 and 6.1.1.4'
Ru Ru -1.2594 0.8363 'International Tables Vol C Tables 4.2.6.8 and 6.1.1.4'

loop_
_geom_angle_atom_site_label_1
_geom_angle_atom_site_label_2
_geom_angle_atom_site_label_3
_geom_angle
N12 C1 N22 110.0(4)
N12 C1 C2 110.7(4)
N22 C1 C2 112.8(4)
N12 C1 H1 107.7
N22 C1 H1 107.7
C2 C1 H1 107.7
O2 C2 O1 125.6(5)
O2 C2 C1 117.3(5)
O1 C2 C1 117.0(5)
C12 C11 H11A 109.5
C12 C11 H11B 109.5
H11A C11 H11B 109.5
C12 C11 H11C 109.5
H11A C11 H11C 109.5
H11B C11 H11C 109.5
N22 C12 C13 105.9(5)
N22 C12 C11 122.4(5)
C13 C12 C11 131.6(6)
C12 C13 C14 107.4(5)
C12 C13 H13 126.3
C14 C13 H13 126.3
N21 C14 C13 109.3(5)
N21 C14 C15 123.6(5)
C13 C14 C15 127.0(5)
C14 C15 H15A 109.5
C14 C15 H15B 109.5
H15A C15 H15B 109.5
C14 C15 H15C 109.5
H15A C15 H15C 109.5
H15B C15 H15C 109.5
C22 C21 H21A 109.5
C22 C21 H21B 109.5
H21A C21 H21B 109.5
C22 C21 H21C 109.5
H21A C21 H21C 109.5
H21B C21 H21C 109.5
N12 C22 C23 105.4(5)
N12 C22 C21 123.6(5)
C23 C22 C21 130.9(5)
C22 C23 C24 107.6(5)
C22 C23 H23 126.2
C24 C23 H23 126.2
N11 C24 C23 109.9(5)
N11 C24 C25 121.8(5)
C23 C24 C25 128.2(5)
C24 C25 H25A 109.5
C24 C25 H25B 109.5
H25A C25 H25B 109.5
C24 C25 H25C 109.5
H25A C25 H25C 109.5
H25B C25 H25C 109.5
C32 C31 Ru1 130.0(4)
C32 C31 H31 115
Ru1 C31 H31 115
C37 C32 C33 119.1(5)
C37 C32 C31 122.7(5)
C33 C32 C31 118.2(5)
C32 C33 C34 120.5(5)
C32 C33 H33 119.8
C34 C33 H33 119.8
C35 C34 C33 119.4(5)
C35 C34 H34 120.3
C33 C34 H34 120.3
C36 C35 C34 120.8(5)
C36 C35 H35 119.6
C34 C35 H35 119.6
C35 C36 C37 120.5(5)
C35 C36 H36 119.8
C37 C36 H36 119.8
C32 C37 C36 119.6(5)
C32 C37 H37 120.2
C36 C37 H37 120.2
C41 C40 C45 118.5(5)
C41 C40 P1 121.2(4)
C45 C40 P1 120.2(4)
C42 C41 C40 121.3(5)
C42 C41 H41 119.4
C40 C41 H41 119.4
C43 C42 C41 119.6(6)
C43 C42 H42 120.2
C41 C42 H42 120.2
C42 C43 C44 119.8(5)
C42 C43 H43 120.1
C44 C43 H43 120.1
C45 C44 C43 121.0(6)
C45 C44 H44 119.5
C43 C44 H44 119.5
C44 C45 C40 119.8(5)
C44 C45 H45 120.1
C40 C45 H45 120.1
C51 C50 C55 118.3(5)
C51 C50 P1 117.1(4)
C55 C50 P1 124.6(4)
C52 C51 C50 121.0(5)
C52 C51 H51 119.5
C50 C51 H51 119.5
C51 C52 C53 120.0(5)
C51 C52 H52 120
C53 C52 H52 120
C54 C53 C52 119.9(5)
C54 C53 H53 120
C52 C53 H53 120
C53 C54 C55 120.1(5)
C53 C54 H54 119.9
C55 C54 H54 119.9
C54 C55 C50 120.6(5)
C54 C55 H55 119.7
C50 C55 H55 119.7
C65 C60 C61 119.6(5)
C65 C60 P1 119.1(4)
C61 C60 P1 121.1(4)
C60 C61 C62 119.5(6)
C60 C61 H61 120.2
C62 C61 H61 120.2
C63 C62 C61 120.7(6)
C63 C62 H62 119.6
C61 C62 H62 119.6
C62 C63 C64 120.4(6)
C62 C63 H63 119.8
C64 C63 H63 119.8
C65 C64 C63 119.6(6)
C65 C64 H64 120.2
C63 C64 H64 120.2
C60 C65 C64 120.2(6)
C60 C65 H65 119.9
C64 C65 H65 119.9
Cl2 C100 Cl3 112.0(4)
Cl2 C100 H10A 109.2
Cl3 C100 H10A 109.2
Cl2 C100 H10B 109.2
Cl3 C100 H10B 109.2
H10A C100 H10B 107.9
Cl4 C200 Cl5 111.9(4)
Cl4 C200 H20A 109.2
Cl5 C200 H20A 109.2
Cl4 C200 H20B 109.2
Cl5 C200 H20B 109.2
H20A C200 H20B 107.9
C24 N11 N12 104.2(4)
C24 N11 Ru1 140.2(4)
N12 N11 Ru1 114.9(3)
C22 N12 N11 112.9(4)
C22 N12 C1 128.4(4)
N11 N12 C1 118.6(4)
C14 N21 N22 106.1(4)
C14 N21 Ru1 137.8(4)
N22 N21 Ru1 115.4(3)
C12 N22 N21 111.3(4)
C12 N22 C1 128.3(4)
N21 N22 C1 119.8(4)
C2 O1 Ru1 122.5(3)
C40 P1 C50 106.2(2)
C40 P1 C60 101.4(3)
C50 P1 C60 101.5(2)
C40 P1 Ru1 117.10(19)
C50 P1 Ru1 113.84(18)
C60 P1 Ru1 115.00(18)
C31 Ru1 O1 96.87(19)
C31 Ru1 N21 92.9(2)
O1 Ru1 N21 87.48(15)
C31 Ru1 N11 172.4(2)
O1 Ru1 N11 84.43(15)
N21 Ru1 N11 79.70(16)
C31 Ru1 P1 86.82(19)
O1 Ru1 P1 86.73(11)
N21 Ru1 P1 174.13(11)
N11 Ru1 P1 100.72(12)
C31 Ru1 Cl1 89.64(16)
O1 Ru1 Cl1 173.47(11)
N21 Ru1 Cl1 92.77(12)
N11 Ru1 Cl1 89.20(11)
P1 Ru1 Cl1 93.09(5)

loop_
_geom_bond_atom_site_label_1
_geom_bond_atom_site_label_2
_geom_bond_distance
C1 N12 1.452(6)
C1 N22 1.453(7)
C1 C2 1.538(8)
C1 H1 1
C2 O2 1.227(6)
C2 O1 1.281(6)
C11 C12 1.498(8)
C11 H11A 0.98
C11 H11B 0.98
C11 H11C 0.98
C12 N22 1.363(7)
C12 C13 1.369(8)
C13 C14 1.409(8)
C13 H13 0.95
C14 N21 1.333(7)
C14 C15 1.497(8)
C15 H15A 0.98
C15 H15B 0.98
C15 H15C 0.98
C21 C22 1.495(8)
C21 H21A 0.98
C21 H21B 0.98
C21 H21C 0.98
C22 N12 1.349(7)
C22 C23 1.377(8)
C23 C24 1.398(8)
C23 H23 0.95
C24 N11 1.353(7)
C24 C25 1.486(8)
C25 H25A 0.98
C25 H25B 0.98
C25 H25C 0.98
C31 C32 1.479(8)
C31 Ru1 1.895(5)
C31 H31 0.95
C32 C37 1.397(8)
C32 C33 1.402(8)
C33 C34 1.403(8)
C33 H33 0.95
C34 C35 1.378(8)
C34 H34 0.95
C35 C36 1.376(8)
C35 H35 0.95
C36 C37 1.404(8)
C36 H36 0.95
C37 H37 0.95
C40 C41 1.395(8)
C40 C45 1.412(8)
C40 P1 1.836(5)
C41 C42 1.394(8)
C41 H41 0.95
C42 C43 1.380(9)
C42 H42 0.95
C43 C44 1.399(9)
C43 H43 0.95
C44 C45 1.378(8)
C44 H44 0.95
C45 H45 0.95
C50 C51 1.396(8)
C50 C55 1.399(8)
C50 P1 1.843(5)
C51 C52 1.386(8)
C51 H51 0.95
C52 C53 1.388(8)
C52 H52 0.95
C53 C54 1.381(8)
C53 H53 0.95
C54 C55 1.393(8)
C54 H54 0.95
C55 H55 0.95
C60 C65 1.387(9)
C60 C61 1.397(8)
C60 P1 1.848(5)
C61 C62 1.401(8)
C61 H61 0.95
C62 C63 1.357(9)
C62 H62 0.95
C63 C64 1.399(9)
C63 H63 0.95
C64 C65 1.394(9)
C64 H64 0.95
C65 H65 0.95
C100 Cl2 1.756(8)
C100 Cl3 1.756(7)
C100 H10A 0.99
C100 H10B 0.99
C200 Cl4 1.765(6)
C200 Cl5 1.770(7)
C200 H20A 0.99
C200 H20B 0.99
N11 N12 1.381(6)
N11 Ru1 2.271(4)
N21 N22 1.376(6)
N21 Ru1 2.157(4)
O1 Ru1 2.079(3)
P1 Ru1 2.3094(16)
Cl1 Ru1 2.4065(13)
